data_7701401
loop_
_publ_author_name
'Anker, Mathew David'
'Altaf, Yasir'
'Lein, Matthias'
'Coles, Martyn P.'

_publ_section_title
;
 Reactions of In--Zn Bonds with Organic Azides: Products that Result from
 Hetero- and Homo-bimetallic Behaviour
;
_journal_name_full 'Dalton Transactions'
_journal_paper_doi 10.1039/C9DT03990B
_journal_year 2019
_chemical_formula_moiety '2(C60 H86 In N5 O Si2 Zn), C7 H8'
_chemical_formula_sum 'C127 H180 In2 N10 O2 Si4 Zn2'
_chemical_formula_weight 2351.54
_space_group_IT_number 2
_space_group_name_Hall '-P 1'
_space_group_name_H-M_alt 'P -1'
_symmetry_cell_setting triclinic
_symmetry_Int_Tables_number 2
_symmetry_space_group_name_Hall '-P 1'
_symmetry_space_group_name_H-M 'P -1'
_atom_sites_solution_hydrogens geom
_audit_conform_dict_location ftp://ftp.iucr.org/pub/cif_core.dic
_audit_conform_dict_name cif_core.dic
_audit_conform_dict_version 2.4.3
_audit_creation_date 2019-10-17T12:48:48-00:00
_audit_creation_method 'WinGX routine CIF_UPDATE'
_audit_update_record
;
2019-10-17 deposited with the CCDC.    2019-10-21 downloaded from the CCDC.
;
_cell_angle_alpha 71.488(2)
_cell_angle_beta 81.192(2)
_cell_angle_gamma 88.206(2)
_cell_formula_units_Z 2
_cell_length_a 13.5692(4)
_cell_length_b 22.2174(6)
_cell_length_c 22.6207(5)
_cell_measurement_reflns_used 20685
_cell_measurement_temperature 119.99(10)
_cell_measurement_theta_max 73.312
_cell_measurement_theta_min 4.035
_cell_measurement_wavelength 1.54184
_cell_volume 6389.3(3)
_computing_cell_refinement 'CrysAlisPro 1.171.38.46 (Rigaku OD, 2015)'
_computing_data_collection 'CrysAlisPro 1.171.38.46 (Rigaku OD, 2015)'
_computing_data_reduction 'CrysAlisPro 1.171.38.46 (Rigaku OD, 2015)'
_computing_molecular_graphics 'Ortep for Windows (Farrugia, 2012)'
_computing_publication_material 'WinGX publication routines (Farrugia, 2012)'
_computing_structure_refinement 'SHELXL-2014/6 (Sheldrick, 2014)'
_diffrn_ambient_temperature 119.99(10)
_diffrn_detector 'CCD plate'
_diffrn_detector_area_resol_mean 8.0856
_diffrn_measured_fraction_theta_full 0.9998
_diffrn_measured_fraction_theta_max 0.9998
_diffrn_measurement_device 'four-circle diffractometer'
_diffrn_measurement_device_type 'SuperNova, Dual, Cu at zero, EosS2'
_diffrn_measurement_method '\w scans'
_diffrn_orient_matrix_type 'CrysAlisPro convention (1999,Acta A55,543-557)'
_diffrn_orient_matrix_UB_11 0.0074661
_diffrn_orient_matrix_UB_12 0.0686456
_diffrn_orient_matrix_UB_13 0.0011796
_diffrn_orient_matrix_UB_21 0.0833173
_diffrn_orient_matrix_UB_22 0.0149393
_diffrn_orient_matrix_UB_23 -0.0573746
_diffrn_orient_matrix_UB_31 -0.0787802
_diffrn_orient_matrix_UB_32 0.0203351
_diffrn_orient_matrix_UB_33 -0.0445574
_diffrn_radiation_monochromator mirror
_diffrn_radiation_probe x-ray
_diffrn_radiation_type 'Cu K\a'
_diffrn_radiation_wavelength 1.54184
_diffrn_reflns_av_R_equivalents 0.0824
_diffrn_reflns_av_unetI/netI 0.1313
_diffrn_reflns_Laue_measured_fraction_full 1
_diffrn_reflns_Laue_measured_fraction_max 1
_diffrn_reflns_limit_h_max 16
_diffrn_reflns_limit_h_min -16
_diffrn_reflns_limit_k_max 26
_diffrn_reflns_limit_k_min -26
_diffrn_reflns_limit_l_max 27
_diffrn_reflns_limit_l_min -27
_diffrn_reflns_number 108217
_diffrn_reflns_point_group_measured_fraction_full 1
_diffrn_reflns_point_group_measured_fraction_max 1
_diffrn_reflns_theta_full 68.1328
_diffrn_reflns_theta_max 68.2487
_diffrn_reflns_theta_min 3.6246
_diffrn_source 'micro-focus sealed X-ray tube'
_exptl_absorpt_coefficient_mu 4.017
_exptl_absorpt_correction_T_max 1
_exptl_absorpt_correction_T_min 0.606
_exptl_absorpt_correction_type gaussian
_exptl_absorpt_process_details
;
        CrysAlisPro 1.171.38.46 (Rigaku Oxford Diffraction, 2015)
Numerical absorption correction based on gaussian integration over
                        a multifaceted crystal model
        Empirical absorption correction using spherical harmonics,
 implemented in SCALE3 ABSPACK scaling algorithm.
;
_exptl_crystal_colour 'pale yellow'
_exptl_crystal_density_diffrn 1.222
_exptl_crystal_density_method 'not measured'
_exptl_crystal_description plate
_exptl_crystal_F_000 2384.0
_exptl_crystal_size_max 0.168
_exptl_crystal_size_mid 0.076
_exptl_crystal_size_min 0.07
_refine_diff_density_max 1.007
_refine_diff_density_min -0.926
_refine_diff_density_rms 0.077
_refine_ls_extinction_method none
_refine_ls_goodness_of_fit_ref 0.824
_refine_ls_hydrogen_treatment constr
_refine_ls_matrix_type full
_refine_ls_number_constraints 0
_refine_ls_number_parameters 1318
_refine_ls_number_reflns 23410
_refine_ls_number_restraints 85
_refine_ls_restrained_S_all 0.823
_refine_ls_R_factor_all 0.062
_refine_ls_R_factor_gt 0.0448
_refine_ls_shift/su_max 0.001
_refine_ls_shift/su_mean 0
_refine_ls_structure_factor_coef Fsqd
_refine_ls_weighting_details 'w=1/[\s^2^(Fo^2^)+(0.1000P)^2^] where P=(Fo^2^+2Fc^2^)/3'
_refine_ls_weighting_scheme calc
_refine_ls_wR_factor_gt 0.1177
_refine_ls_wR_factor_ref 0.1304
_reflns_number_gt 18176
_reflns_number_total 23410
_reflns_threshold_expression 'I > 2\s(I)'
_cod_data_source_file c9dt03990b2.cif
_cod_data_source_block Compound-5
_cod_database_code 7701401

loop_
_symmetry_equiv_pos_as_xyz
'x, y, z'
'-x, -y, -z'

loop_
_atom_site_label
_atom_site_type_symbol
_atom_site_fract_x
_atom_site_fract_y
_atom_site_fract_z
_atom_site_U_iso_or_equiv
_atom_site_adp_type
_atom_site_occupancy
_atom_site_calc_flag
_atom_site_disorder_assembly
_atom_site_disorder_group
In1 In 0.07710(2) -0.26448(2) 0.31866(2) 0.02497(7) Uani 1 d . .
In2 In 0.40044(2) 0.24610(2) 0.16916(2) 0.02363(7) Uani 1 d . .
Zn1 Zn -0.06744(4) -0.22442(2) 0.19595(2) 0.02600(11) Uani 1 d . .
Zn2 Zn 0.42478(3) 0.12160(2) 0.30749(2) 0.02256(10) Uani 1 d . .
Si1 Si 0.00138(8) -0.35912(5) 0.45625(5) 0.0335(2) Uani 1 d . .
Si2 Si 0.22650(8) -0.32201(5) 0.42356(5) 0.0326(2) Uani 1 d . .
Si3 Si 0.39156(9) 0.21619(5) 0.04064(5) 0.0328(2) Uani 1 d . .
Si4 Si 0.31813(9) 0.34845(5) 0.04605(5) 0.0322(2) Uani 1 d . .
O1 O 0.1187(2) -0.35169(15) 0.46370(13) 0.0396(7) Uani 1 d . .
O2 O 0.3513(2) 0.28942(14) 0.01925(13) 0.0393(7) Uani 1 d . .
N1 N -0.0296(2) -0.29162(15) 0.39918(15) 0.0302(6) Uani 1 d . .
N2 N 0.2149(2) -0.29750(16) 0.34472(15) 0.0298(6) Uani 1 d . .
N3 N 0.0513(2) -0.22356(16) 0.22986(15) 0.0305(7) Uani 1 d . .
N4 N -0.1262(2) -0.28187(15) 0.16093(15) 0.0285(6) Uani 1 d . .
N5 N -0.1629(2) -0.15484(15) 0.17597(15) 0.0296(6) Uani 1 d . .
N6 N 0.4624(2) 0.20746(15) 0.09947(14) 0.0267(6) Uani 1 d . .
N7 N 0.3119(2) 0.32094(13) 0.12643(14) 0.0253(6) Uani 1 d . .
N8 N 0.4092(3) 0.20731(15) 0.26193(14) 0.0304(7) Uani 1 d . .
N9 N 0.5451(2) 0.08626(15) 0.34353(14) 0.0257(6) Uani 1 d . .
N10 N 0.3432(2) 0.04427(14) 0.34212(14) 0.0240(6) Uani 1 d . .
C1 C -0.1153(3) -0.25575(19) 0.41047(18) 0.0315(8) Uani 1 d . .
C2 C -0.2105(3) -0.2746(2) 0.40407(18) 0.0335(8) Uani 1 d . .
C3 C -0.2950(3) -0.2433(2) 0.4224(2) 0.0409(9) Uani 1 d . .
H3 H -0.3592 -0.2567 0.4191 0.049 Uiso 1 calc . .
C4 C -0.2867(4) -0.1936(2) 0.4453(2) 0.0432(10) Uani 1 d . .
H4 H -0.3447 -0.1736 0.4589 0.052 Uiso 1 calc . .
C5 C -0.1933(4) -0.1729(2) 0.4483(2) 0.0426(10) Uani 1 d . .
H5 H -0.1878 -0.1376 0.4627 0.051 Uiso 1 calc . .
C6 C -0.1070(3) -0.2026(2) 0.43082(19) 0.0358(8) Uani 1 d . .
C7 C -0.2260(3) -0.3284(2) 0.3786(2) 0.0396(9) Uani 1 d . .
H7 H -0.1588 -0.3434 0.3649 0.048 Uiso 1 calc . .
C8 C -0.2834(4) -0.3850(3) 0.4280(3) 0.0587(13) Uani 1 d . .
H8C H -0.3517 -0.3725 0.4396 0.088 Uiso 1 calc . .
H8B H -0.2501 -0.3988 0.4655 0.088 Uiso 1 calc . .
H8A H -0.2853 -0.42 0.4105 0.088 Uiso 1 calc . .
C9 C -0.2791(4) -0.3050(3) 0.3206(3) 0.0504(12) Uani 1 d . .
H9C H -0.2388 -0.2713 0.2877 0.076 Uiso 1 calc . .
H9B H -0.3444 -0.2884 0.3323 0.076 Uiso 1 calc . .
H9A H -0.2882 -0.3403 0.3047 0.076 Uiso 1 calc . .
C10 C -0.0070(3) -0.1764(2) 0.4354(2) 0.0430(10) Uani 1 d . .
H10 H 0.0457 -0.1943 0.4101 0.052 Uiso 1 calc . .
C11 C 0.0149(4) -0.1978(3) 0.5028(2) 0.0535(12) Uani 1 d . .
H11C H 0.0211 -0.2441 0.5175 0.08 Uiso 1 calc . .
H11B H -0.0397 -0.1853 0.53 0.08 Uiso 1 calc . .
H11A H 0.0774 -0.1779 0.5044 0.08 Uiso 1 calc . .
C12 C 0.0015(4) -0.1040(2) 0.4074(2) 0.0515(12) Uani 1 d . .
H12C H -0.0402 -0.0847 0.4356 0.077 Uiso 1 calc . .
H12B H -0.021 -0.0905 0.3661 0.077 Uiso 1 calc . .
H12A H 0.0712 -0.0905 0.4026 0.077 Uiso 1 calc . .
C13 C -0.0085(4) -0.4305(2) 0.4302(2) 0.0454(10) Uani 1 d . .
H13C H 0.0328 -0.4644 0.4529 0.068 Uiso 1 calc . .
H13B H 0.0146 -0.4192 0.3848 0.068 Uiso 1 calc . .
H13A H -0.0782 -0.4453 0.4393 0.068 Uiso 1 calc . .
C14 C -0.0780(4) -0.3708(2) 0.5344(2) 0.0473(11) Uani 1 d . .
H14C H -0.0698 -0.3341 0.5484 0.071 Uiso 1 calc . .
H14B H -0.0576 -0.4092 0.5653 0.071 Uiso 1 calc . .
H14A H -0.1481 -0.3752 0.5304 0.071 Uiso 1 calc . .
C15 C 0.3256(4) -0.3831(3) 0.4418(2) 0.0480(11) Uani 1 d . .
H15C H 0.2997 -0.4244 0.4433 0.072 Uiso 1 calc . .
H15B H 0.3449 -0.3863 0.4826 0.072 Uiso 1 calc . .
H15A H 0.3839 -0.3707 0.4088 0.072 Uiso 1 calc . .
C16 C 0.2579(4) -0.2557(3) 0.4515(2) 0.0480(11) Uani 1 d . .
H16C H 0.2442 -0.2691 0.4977 0.072 Uiso 1 calc . .
H16B H 0.2173 -0.2189 0.4341 0.072 Uiso 1 calc . .
H16A H 0.3287 -0.2442 0.4374 0.072 Uiso 1 calc . .
C17 C 0.2917(3) -0.3060(2) 0.29690(19) 0.0328(8) Uani 1 d . .
C18 C 0.2927(3) -0.3629(2) 0.2809(2) 0.0378(9) Uani 1 d . .
C19 C 0.3623(4) -0.3683(2) 0.2312(2) 0.0488(11) Uani 1 d . .
H19 H 0.3623 -0.4059 0.2197 0.059 Uiso 1 calc . .
C20 C 0.4310(4) -0.3213(3) 0.1983(3) 0.0593(14) Uani 1 d . .
H20 H 0.4773 -0.3258 0.164 0.071 Uiso 1 calc . .
C21 C 0.4320(4) -0.2668(3) 0.2159(3) 0.0560(13) Uani 1 d . .
H21 H 0.4805 -0.2345 0.1936 0.067 Uiso 1 calc . .
C22 C 0.3640(3) -0.2583(2) 0.2651(2) 0.0391(9) Uani 1 d . .
C23 C 0.2195(3) -0.4174(2) 0.3149(2) 0.0423(10) Uani 1 d . .
H23 H 0.1808 -0.4077 0.3521 0.051 Uiso 1 calc . .
C24 C 0.2712(4) -0.4807(2) 0.3396(3) 0.0549(12) Uani 1 d . .
H24C H 0.3173 -0.4768 0.3676 0.082 Uiso 1 calc . .
H24B H 0.3085 -0.4919 0.304 0.082 Uiso 1 calc . .
H24A H 0.2211 -0.5139 0.3629 0.082 Uiso 1 calc . .
C25 C 0.1458(4) -0.4219(3) 0.2718(3) 0.0496(11) Uani 1 d . .
H25C H 0.1825 -0.4259 0.2324 0.074 Uiso 1 calc . .
H25B H 0.1057 -0.3835 0.2623 0.074 Uiso 1 calc . .
H25A H 0.1019 -0.4591 0.2928 0.074 Uiso 1 calc . .
C26 C 0.3724(3) -0.1994(2) 0.2837(2) 0.0436(10) Uani 1 d . .
H26 H 0.3128 -0.1981 0.3153 0.052 Uiso 1 calc . .
C27 C 0.4664(4) -0.2028(3) 0.3150(3) 0.0594(14) Uani 1 d . .
H27C H 0.5254 -0.2061 0.2853 0.089 Uiso 1 calc . .
H27B H 0.4614 -0.2401 0.3528 0.089 Uiso 1 calc . .
H27A H 0.4722 -0.1644 0.3267 0.089 Uiso 1 calc . .
C28 C 0.3752(4) -0.1389(2) 0.2277(3) 0.0575(13) Uani 1 d . .
H28C H 0.3178 -0.1388 0.2061 0.086 Uiso 1 calc . .
H28B H 0.437 -0.1371 0.1983 0.086 Uiso 1 calc . .
H28A H 0.3727 -0.1019 0.2425 0.086 Uiso 1 calc . .
C29 C 0.1180(3) -0.17664(19) 0.18623(17) 0.0288(7) Uani 1 d . .
C30 C 0.1260(3) -0.11548(19) 0.19190(18) 0.0311(8) Uani 1 d . .
C31 C 0.1795(3) -0.0676(2) 0.1425(2) 0.0373(9) Uani 1 d . .
H31 H 0.183 -0.0263 0.1462 0.045 Uiso 1 calc . .
C32 C 0.2271(4) -0.0781(2) 0.0887(2) 0.0412(10) Uani 1 d . .
C33 C 0.2273(3) -0.1403(2) 0.08676(19) 0.0386(9) Uani 1 d . .
H33 H 0.2655 -0.1493 0.0518 0.046 Uiso 1 calc . .
C34 C 0.1743(3) -0.1890(2) 0.13352(18) 0.0329(8) Uani 1 d . .
C35 C 0.0810(3) -0.1023(2) 0.2510(2) 0.0373(9) Uani 1 d . .
H35C H 0.0812 -0.0564 0.2436 0.056 Uiso 1 calc . .
H35B H 0.12 -0.123 0.2847 0.056 Uiso 1 calc . .
H35A H 0.0122 -0.1188 0.2634 0.056 Uiso 1 calc . .
C36 C 0.2764(5) -0.0246(3) 0.0337(2) 0.0561(13) Uani 1 d . .
H36C H 0.2768 0.0139 0.0458 0.084 Uiso 1 calc . .
H36B H 0.2394 -0.0171 -0.0019 0.084 Uiso 1 calc . .
H36A H 0.3451 -0.0359 0.0213 0.084 Uiso 1 calc . .
C37 C 0.1794(4) -0.2557(2) 0.1298(2) 0.0437(10) Uani 1 d . .
H37C H 0.2131 -0.2828 0.1638 0.066 Uiso 1 calc . .
H37B H 0.2166 -0.2553 0.089 0.066 Uiso 1 calc . .
H37A H 0.1116 -0.2723 0.1343 0.066 Uiso 1 calc . .
C38 C -0.2207(3) -0.2741(2) 0.14975(19) 0.0323(8) Uani 1 d . .
C39 C -0.2783(3) -0.2216(2) 0.1525(2) 0.0342(8) Uani 1 d . .
H39 H -0.347 -0.2253 0.1502 0.041 Uiso 1 calc . .
C40 C -0.2486(3) -0.16409(19) 0.15821(19) 0.0330(8) Uani 1 d . .
C41 C -0.2688(3) -0.3239(2) 0.1303(2) 0.0413(10) Uani 1 d . .
H41C H -0.2523 -0.3662 0.1565 0.062 Uiso 1 calc . .
H41B H -0.244 -0.3187 0.0859 0.062 Uiso 1 calc . .
H41A H -0.3414 -0.319 0.1359 0.062 Uiso 1 calc . .
C42 C -0.3199(3) -0.1094(2) 0.1411(2) 0.0422(10) Uani 1 d . .
H42C H -0.287 -0.0748 0.1053 0.063 Uiso 1 calc . .
H42B H -0.3393 -0.0942 0.1774 0.063 Uiso 1 calc . .
H42A H -0.3795 -0.1239 0.1295 0.063 Uiso 1 calc . .
C43 C -0.0697(3) -0.33006(19) 0.14137(19) 0.0318(8) Uani 1 d . .
C44 C -0.0578(3) -0.3895(2) 0.1850(2) 0.0354(8) Uani 1 d . .
C45 C -0.0038(3) -0.4350(2) 0.1634(2) 0.0420(10) Uani 1 d . .
H45 H 0.0048 -0.4755 0.1928 0.05 Uiso 1 calc . .
C46 C 0.0372(3) -0.4235(2) 0.1013(2) 0.0441(10) Uani 1 d . .
C47 C 0.0247(3) -0.3631(2) 0.0587(2) 0.0439(10) Uani 1 d . .
H47 H 0.0525 -0.3543 0.0156 0.053 Uiso 1 calc . .
C48 C -0.0277(3) -0.3158(2) 0.0781(2) 0.0368(9) Uani 1 d . .
C49 C -0.1041(3) -0.4042(2) 0.2527(2) 0.0397(9) Uani 1 d . .
H49C H -0.1769 -0.4052 0.2558 0.06 Uiso 1 calc . .
H49B H -0.084 -0.3715 0.2692 0.06 Uiso 1 calc . .
H49A H -0.0815 -0.4457 0.2773 0.06 Uiso 1 calc . .
C50 C 0.0919(5) -0.4736(3) 0.0780(3) 0.0666(17) Uani 1 d . .
H50C H 0.0439 -0.4992 0.0674 0.1 Uiso 1 calc . .
H50B H 0.1272 -0.501 0.111 0.1 Uiso 1 calc . .
H50A H 0.14 -0.4532 0.0403 0.1 Uiso 1 calc . .
C51 C -0.0367(4) -0.2510(3) 0.0311(2) 0.0507(12) Uani 1 d . .
H51C H -0.1073 -0.2419 0.0281 0.076 Uiso 1 calc . .
H51B H -0.0011 -0.25 -0.0104 0.076 Uiso 1 calc . .
H51A H -0.0076 -0.2189 0.045 0.076 Uiso 1 calc . .
C52 C -0.1359(3) -0.09190(19) 0.17254(19) 0.0328(8) Uani 1 d . .
C53 C -0.0740(3) -0.0550(2) 0.11903(19) 0.0361(9) Uani 1 d . .
C54 C -0.0449(4) 0.0056(2) 0.1161(2) 0.0442(10) Uani 1 d . .
H54 H -0.0035 0.0312 0.0794 0.053 Uiso 1 calc . .
C55 C -0.0753(4) 0.0294(2) 0.1659(2) 0.0412(10) Uani 1 d . .
C56 C -0.1360(4) -0.0084(2) 0.2185(2) 0.0443(11) Uani 1 d . .
H56 H -0.1576 0.0076 0.2525 0.053 Uiso 1 calc . .
C57 C -0.1664(3) -0.0693(2) 0.2233(2) 0.0376(9) Uani 1 d . .
C58 C -0.0359(4) -0.0811(2) 0.0663(2) 0.0468(11) Uani 1 d . .
H58C H -0.0924 -0.0944 0.0508 0.07 Uiso 1 calc . .
H58B H 0.0061 -0.1177 0.0818 0.07 Uiso 1 calc . .
H58A H 0.0034 -0.0482 0.0319 0.07 Uiso 1 calc . .
C59 C -0.0392(4) 0.0948(2) 0.1614(3) 0.0535(13) Uani 1 d . .
H59C H -0.069 0.1271 0.1287 0.08 Uiso 1 calc . .
H59B H 0.0336 0.0976 0.1506 0.08 Uiso 1 calc . .
H59A H -0.0589 0.1021 0.2021 0.08 Uiso 1 calc . .
C60 C -0.2294(4) -0.1098(2) 0.2827(2) 0.0484(11) Uani 1 d . .
H60C H -0.1939 -0.1488 0.3011 0.073 Uiso 1 calc . .
H60B H -0.2928 -0.1208 0.2726 0.073 Uiso 1 calc . .
H60A H -0.2425 -0.0862 0.313 0.073 Uiso 1 calc . .
C61 C 0.5624(3) 0.18371(18) 0.09461(16) 0.0259(7) Uani 1 d . .
C62 C 0.5779(3) 0.11778(18) 0.11167(16) 0.0269(7) Uani 1 d . .
C63 C 0.6741(3) 0.0957(2) 0.10090(18) 0.0330(8) Uani 1 d . .
H63 H 0.6847 0.0513 0.1122 0.04 Uiso 1 calc . .
C64 C 0.7547(3) 0.1375(2) 0.07394(19) 0.0364(9) Uani 1 d . .
H64 H 0.8195 0.122 0.0653 0.044 Uiso 1 calc . .
C65 C 0.7393(3) 0.2015(2) 0.06004(19) 0.0381(9) Uani 1 d . .
H65 H 0.7948 0.2299 0.0428 0.046 Uiso 1 calc . .
C66 C 0.6448(3) 0.2262(2) 0.07033(18) 0.0342(8) Uani 1 d . .
C67 C 0.4943(3) 0.06957(18) 0.14259(18) 0.0308(8) Uani 1 d . .
H67 H 0.4321 0.0934 0.1492 0.037 Uiso 1 calc . .
C68 C 0.4756(4) 0.0295(2) 0.1010(2) 0.0430(10) Uani 1 d . .
H68C H 0.5339 0.0035 0.0959 0.064 Uiso 1 calc . .
H68B H 0.4641 0.0577 0.0596 0.064 Uiso 1 calc . .
H68A H 0.4169 0.0019 0.1211 0.064 Uiso 1 calc . .
C69 C 0.5126(3) 0.02645(19) 0.20669(18) 0.0355(8) Uani 1 d . .
H69C H 0.512 0.0515 0.2355 0.053 Uiso 1 calc . .
H69B H 0.5776 0.0064 0.2026 0.053 Uiso 1 calc . .
H69A H 0.46 -0.0064 0.2235 0.053 Uiso 1 calc . .
C70 C 0.6347(4) 0.2980(2) 0.0527(2) 0.0531(13) Uani 1 d . .
H70 H 0.5684 0.3067 0.0743 0.064 Uiso 1 calc . .
C71 C 0.6361(6) 0.3281(3) -0.0177(3) 0.086(3) Uani 1 d . .
H71C H 0.5753 0.3157 -0.0297 0.128 Uiso 1 calc . .
H71B H 0.6945 0.3136 -0.0405 0.128 Uiso 1 calc . .
H71A H 0.6394 0.3744 -0.0285 0.128 Uiso 1 calc . .
C72 C 0.7143(6) 0.3297(3) 0.0738(4) 0.091(3) Uani 1 d . .
H72C H 0.7776 0.3315 0.0459 0.137 Uiso 1 calc . .
H72B H 0.7225 0.3051 0.1172 0.137 Uiso 1 calc . .
H72A H 0.694 0.3728 0.0721 0.137 Uiso 1 calc . .
C73 C 0.2762(4) 0.1646(2) 0.0692(2) 0.0486(11) Uani 1 d . .
H73C H 0.2327 0.1757 0.0367 0.073 Uiso 1 calc . .
H73B H 0.2409 0.1712 0.1078 0.073 Uiso 1 calc . .
H73A H 0.2948 0.12 0.0782 0.073 Uiso 1 calc . .
C74 C 0.4658(4) 0.1991(3) -0.0285(2) 0.0532(14) Uani 1 d . .
H74C H 0.5285 0.2237 -0.0409 0.08 Uiso 1 calc . .
H74B H 0.4276 0.2109 -0.0638 0.08 Uiso 1 calc . .
H74A H 0.4803 0.1537 -0.0172 0.08 Uiso 1 calc . .
C75 C 0.1951(4) 0.3782(2) 0.0224(2) 0.0464(11) Uani 1 d . .
H75C H 0.1482 0.3424 0.033 0.07 Uiso 1 calc . .
H75B H 0.2037 0.4001 -0.0232 0.07 Uiso 1 calc . .
H75A H 0.1688 0.4079 0.0448 0.07 Uiso 1 calc . .
C76 C 0.4128(5) 0.4130(3) 0.0057(3) 0.0616(15) Uani 1 d . .
H76C H 0.4307 0.4152 -0.0386 0.092 Uiso 1 calc . .
H76B H 0.4724 0.4042 0.0264 0.092 Uiso 1 calc . .
H76A H 0.3851 0.4536 0.0081 0.092 Uiso 1 calc . .
C77 C 0.2435(3) 0.34649(17) 0.16747(16) 0.0257(7) Uani 1 d . .
C78 C 0.1466(3) 0.32062(18) 0.18894(19) 0.0329(8) Uani 1 d . .
C79 C 0.0826(4) 0.3435(2) 0.2308(2) 0.0496(12) Uani 1 d . .
H79 H 0.0169 0.3261 0.2453 0.059 Uiso 1 calc . .
C80 C 0.1130(4) 0.3911(3) 0.2517(3) 0.0568(14) Uani 1 d . .
H80 H 0.0692 0.4052 0.2815 0.068 Uiso 1 calc . .
C81 C 0.2064(4) 0.4178(2) 0.2293(2) 0.0460(11) Uani 1 d . .
H81 H 0.2264 0.4514 0.2427 0.055 Uiso 1 calc . .
C82 C 0.2729(3) 0.39645(18) 0.18701(19) 0.0317(8) Uani 1 d . .
C83 C 0.1106(3) 0.2672(2) 0.1689(2) 0.0372(9) Uani 1 d . .
H83 H 0.1577 0.2648 0.1312 0.045 Uiso 1 calc . .
C84 C 0.0051(4) 0.2772(3) 0.1506(3) 0.0555(13) Uani 1 d . .
H84C H 0.0028 0.3185 0.1181 0.083 Uiso 1 calc . .
H84B H -0.0433 0.2762 0.1879 0.083 Uiso 1 calc . .
H84A H -0.0113 0.2434 0.1344 0.083 Uiso 1 calc . .
C85 C 0.1134(4) 0.2040(2) 0.2212(2) 0.0479(11) Uani 1 d . .
H85C H 0.0684 0.2053 0.259 0.072 Uiso 1 calc . .
H85B H 0.1815 0.1964 0.2309 0.072 Uiso 1 calc . .
H85A H 0.0921 0.1697 0.2072 0.072 Uiso 1 calc . .
C86 C 0.3728(4) 0.4298(2) 0.1630(3) 0.0455(11) Uani 1 d . .
H86 H 0.4139 0.4063 0.1373 0.055 Uiso 1 calc . .
C87 C 0.3620(4) 0.4973(2) 0.1208(4) 0.072(2) Uani 1 d . .
H87C H 0.3209 0.5211 0.1448 0.108 Uiso 1 calc . .
H87B H 0.3301 0.4966 0.085 0.108 Uiso 1 calc . .
H87A H 0.4281 0.5177 0.1053 0.108 Uiso 1 calc . .
C88 C 0.4285(5) 0.4299(4) 0.2170(4) 0.086(3) Uani 1 d . .
H88C H 0.4311 0.3864 0.2457 0.128 Uiso 1 calc . .
H88B H 0.3935 0.4567 0.2402 0.128 Uiso 1 calc . .
H88A H 0.4965 0.4466 0.1998 0.128 Uiso 1 calc . .
C98 C 0.5571(3) 0.02415(19) 0.36578(16) 0.0282(7) Uani 1 d . .
C99 C 0.4848(3) -0.02147(17) 0.37103(17) 0.0276(7) Uani 1 d . .
H99 H 0.507 -0.0639 0.3799 0.033 Uiso 1 calc . .
C100 C 0.3838(3) -0.01257(18) 0.36493(17) 0.0277(7) Uani 1 d . .
C101 C 0.6541(3) -0.0005(2) 0.3890(2) 0.0375(9) Uani 1 d . .
H10C H 0.6648 0.0163 0.4227 0.056 Uiso 1 calc . .
H10B H 0.7094 0.0132 0.354 0.056 Uiso 1 calc . .
H10A H 0.6509 -0.047 0.4052 0.056 Uiso 1 calc . .
C102 C 0.3178(3) -0.07159(19) 0.3859(2) 0.0353(8) Uani 1 d . .
H10F H 0.279 -0.0708 0.3525 0.053 Uiso 1 calc . .
H10E H 0.2724 -0.0728 0.4243 0.053 Uiso 1 calc . .
H10D H 0.3594 -0.1093 0.3943 0.053 Uiso 1 calc . .
C103 C 0.6221(3) 0.12746(18) 0.34720(17) 0.0273(7) Uani 1 d . .
C104 C 0.6176(3) 0.1464(2) 0.40097(18) 0.0327(8) Uani 1 d . .
C105 C 0.6920(4) 0.1868(2) 0.4031(2) 0.0419(10) Uani 1 d . .
H105 H 0.6899 0.1997 0.4395 0.05 Uiso 1 calc . .
C106 C 0.7693(4) 0.2089(2) 0.3536(2) 0.0426(10) Uani 1 d . .
C107 C 0.7706(3) 0.1909(2) 0.3007(2) 0.0403(9) Uani 1 d . .
H107 H 0.8226 0.2066 0.2662 0.048 Uiso 1 calc . .
C108 C 0.6980(3) 0.1503(2) 0.29628(18) 0.0327(8) Uani 1 d . .
C109 C 0.5321(4) 0.1246(3) 0.4544(2) 0.0475(11) Uani 1 d . .
H10I H 0.4699 0.1427 0.44 0.071 Uiso 1 calc . .
H10H H 0.5442 0.1386 0.4896 0.071 Uiso 1 calc . .
H10G H 0.5266 0.0781 0.4684 0.071 Uiso 1 calc . .
C110 C 0.8489(5) 0.2533(3) 0.3567(3) 0.0649(16) Uani 1 d . .
H11F H 0.8509 0.2925 0.3209 0.097 Uiso 1 calc . .
H11E H 0.9138 0.2328 0.3551 0.097 Uiso 1 calc . .
H11D H 0.8335 0.2635 0.3962 0.097 Uiso 1 calc . .
C111 C 0.7010(3) 0.1312(2) 0.23794(19) 0.0364(9) Uani 1 d . .
H11I H 0.6401 0.1452 0.2194 0.055 Uiso 1 calc . .
H11H H 0.7053 0.0849 0.2491 0.055 Uiso 1 calc . .
H11G H 0.7593 0.1511 0.2073 0.055 Uiso 1 calc . .
C112 C 0.2354(3) 0.04695(17) 0.35261(17) 0.0256(7) Uani 1 d . .
C113 C 0.1806(3) 0.04979(17) 0.30466(17) 0.0282(7) Uani 1 d . .
C114 C 0.0776(3) 0.05279(19) 0.3169(2) 0.0343(8) Uani 1 d . .
H114 H 0.0393 0.0527 0.2851 0.041 Uiso 1 calc . .
C115 C 0.0292(3) 0.0559(2) 0.3741(2) 0.0387(9) Uani 1 d . .
C116 C 0.0851(3) 0.0533(2) 0.4210(2) 0.0382(9) Uani 1 d . .
H116 H 0.052 0.0546 0.4608 0.046 Uiso 1 calc . .
C117 C 0.1885(3) 0.0489(2) 0.41152(19) 0.0323(8) Uani 1 d . .
C118 C 0.2320(3) 0.0482(2) 0.24167(18) 0.0348(8) Uani 1 d . .
H11L H 0.1838 0.0567 0.212 0.052 Uiso 1 calc . .
H11K H 0.2607 0.0063 0.246 0.052 Uiso 1 calc . .
H11J H 0.2853 0.0807 0.2257 0.052 Uiso 1 calc . .
C119 C -0.0839(3) 0.0607(3) 0.3861(3) 0.0567(13) Uani 1 d . .
H11O H -0.1147 0.0196 0.3914 0.085 Uiso 1 calc . .
H11N H -0.1062 0.0931 0.3501 0.085 Uiso 1 calc . .
H11M H -0.1036 0.0725 0.4244 0.085 Uiso 1 calc . .
C120 C 0.2482(3) 0.0456(3) 0.4630(2) 0.0436(10) Uani 1 d . .
H12F H 0.2961 0.0812 0.4489 0.065 Uiso 1 calc . .
H12E H 0.2842 0.0055 0.4733 0.065 Uiso 1 calc . .
H12D H 0.2033 0.0478 0.5006 0.065 Uiso 1 calc . .
C89 C 0.4304(5) 0.2474(2) 0.2985(2) 0.0282(13) Uani 0.800(18) d A 1
C90 C 0.3607(5) 0.2473(2) 0.3505(2) 0.0391(15) Uani 0.800(18) d A 1
C91 C 0.3822(6) 0.2787(2) 0.39137(18) 0.049(2) Uani 0.800(18) d A 1
H91 H 0.3345 0.2786 0.4269 0.059 Uiso 0.800(18) calc A 1
C92 C 0.4734(6) 0.3102(2) 0.38037(17) 0.052(2) Uani 0.800(18) d A 1
C93 C 0.5431(5) 0.3103(2) 0.32845(19) 0.0422(16) Uani 0.800(18) d A 1
H93 H 0.6054 0.3318 0.3209 0.051 Uiso 0.800(18) calc A 1
C94 C 0.5216(4) 0.2789(2) 0.28754(18) 0.0360(13) Uani 0.800(18) d A 1
C95 C 0.2582(8) 0.2185(5) 0.3613(4) 0.052(2) Uani 0.800(18) d A 1
H95A H 0.2534 0.1981 0.3292 0.077 Uiso 0.400(9) calc A 1
H95B H 0.2461 0.1868 0.4033 0.077 Uiso 0.400(9) calc A 1
H95C H 0.2084 0.2518 0.3583 0.077 Uiso 0.400(9) calc A 1
H95D H 0.2185 0.2264 0.398 0.077 Uiso 0.400(9) calc A 1
H95E H 0.2258 0.2376 0.3239 0.077 Uiso 0.400(9) calc A 1
H95F H 0.2635 0.1726 0.3689 0.077 Uiso 0.400(9) calc A 1
C96 C 0.5007(12) 0.3418(5) 0.4273(4) 0.092(5) Uani 0.800(18) d A 1
H96A H 0.4441 0.3378 0.461 0.138 Uiso 0.400(9) calc A 1
H96B H 0.5587 0.321 0.4456 0.138 Uiso 0.400(9) calc A 1
H96C H 0.5165 0.3869 0.4053 0.138 Uiso 0.400(9) calc A 1
H96D H 0.5688 0.3593 0.4135 0.138 Uiso 0.400(9) calc A 1
H96E H 0.4542 0.3761 0.429 0.138 Uiso 0.400(9) calc A 1
H96F H 0.4964 0.3102 0.4693 0.138 Uiso 0.400(9) calc A 1
C97 C 0.5880(6) 0.2894(4) 0.2257(5) 0.0425(18) Uani 0.800(18) d A 1
H97A H 0.563 0.2641 0.2025 0.064 Uiso 0.400(9) calc A 1
H97B H 0.5887 0.3345 0.2009 0.064 Uiso 0.400(9) calc A 1
H97C H 0.6559 0.2765 0.2333 0.064 Uiso 0.400(9) calc A 1
H97D H 0.6421 0.3193 0.2219 0.064 Uiso 0.400(9) calc A 1
H97E H 0.6164 0.2489 0.2236 0.064 Uiso 0.400(9) calc A 1
H97F H 0.5491 0.3069 0.1912 0.064 Uiso 0.400(9) calc A 1
C89A C 0.4083(17) 0.2494(13) 0.2984(12) 0.041(7) Uiso 0.200(18) d A 2
C90A C 0.3303(14) 0.2511(10) 0.3454(11) 0.025(5) Uiso 0.200(18) d A 2
C91A C 0.3388(17) 0.2884(10) 0.3835(9) 0.046(6) Uiso 0.200(18) d A 2
H91A H 0.2855 0.2896 0.4156 0.055 Uiso 0.200(18) calc A 2
C92A C 0.425(2) 0.3240(11) 0.3745(11) 0.056(6) Uiso 0.200(18) d A 2
C93A C 0.5035(18) 0.3223(12) 0.3275(11) 0.053(6) Uiso 0.200(18) d A 2
H93A H 0.5627 0.3467 0.3214 0.063 Uiso 0.200(18) calc A 2
C94A C 0.4949(16) 0.2850(14) 0.2895(10) 0.042(6) Uiso 0.200(18) d A 2
C95A C 0.233(2) 0.2278(17) 0.3469(17) 0.040(8) Uiso 0.200(18) d A 2
H95G H 0.1888 0.233 0.3832 0.06 Uiso 0.100(9) calc A 2
H95H H 0.2078 0.2516 0.308 0.06 Uiso 0.100(9) calc A 2
H95I H 0.2366 0.1827 0.3503 0.06 Uiso 0.100(9) calc A 2
H95J H 0.2333 0.2119 0.3111 0.06 Uiso 0.100(9) calc A 2
H95K H 0.2144 0.1933 0.3864 0.06 Uiso 0.100(9) calc A 2
H95L H 0.1855 0.2622 0.344 0.06 Uiso 0.100(9) calc A 2
C96A C 0.436(3) 0.3622(19) 0.4212(18) 0.070(9) Uiso 0.200(18) d A 2
H96G H 0.3744 0.3581 0.4509 0.106 Uiso 0.100(9) calc A 2
H96H H 0.4917 0.3452 0.4445 0.106 Uiso 0.100(9) calc A 2
H96I H 0.4499 0.4071 0.3972 0.106 Uiso 0.100(9) calc A 2
H96J H 0.5029 0.3822 0.4108 0.106 Uiso 0.100(9) calc A 2
H96K H 0.3857 0.3951 0.4172 0.106 Uiso 0.100(9) calc A 2
H96L H 0.4274 0.3332 0.4646 0.106 Uiso 0.100(9) calc A 2
C97A C 0.583(4) 0.293(4) 0.239(3) 0.081(16) Uiso 0.200(18) d A 2
H97G H 0.5738 0.2655 0.2138 0.122 Uiso 0.100(9) calc A 2
H97H H 0.5897 0.337 0.2125 0.122 Uiso 0.100(9) calc A 2
H97I H 0.6433 0.2801 0.2589 0.122 Uiso 0.100(9) calc A 2
H97J H 0.6307 0.3229 0.243 0.122 Uiso 0.100(9) calc A 2
H97K H 0.6148 0.2514 0.2443 0.122 Uiso 0.100(9) calc A 2
H97L H 0.5613 0.3083 0.1979 0.122 Uiso 0.100(9) calc A 2

loop_
_atom_site_aniso_label
_atom_site_aniso_U_11
_atom_site_aniso_U_22
_atom_site_aniso_U_33
_atom_site_aniso_U_23
_atom_site_aniso_U_13
_atom_site_aniso_U_12
In1 0.02511(12) 0.02669(12) 0.02322(12) -0.00853(9) -0.00298(9) 0.00202(9)
In2 0.02890(12) 0.02183(12) 0.01975(11) -0.00699(8) -0.00214(8) 0.00363(9)
Zn1 0.0261(2) 0.0268(2) 0.0267(2) -0.00983(18) -0.00623(18) 0.00175(18)
Zn2 0.0237(2) 0.0242(2) 0.0203(2) -0.00697(17) -0.00519(16) 0.00125(17)
Si1 0.0368(6) 0.0305(5) 0.0275(5) -0.0032(4) -0.0012(4) 0.0011(4)
Si2 0.0334(5) 0.0368(5) 0.0299(5) -0.0120(4) -0.0093(4) 0.0052(4)
Si3 0.0451(6) 0.0350(5) 0.0226(5) -0.0135(4) -0.0118(4) 0.0170(5)
Si4 0.0426(6) 0.0256(5) 0.0239(5) -0.0038(4) -0.0027(4) 0.0111(4)
O1 0.0410(16) 0.0454(17) 0.0273(14) -0.0034(12) -0.0072(12) 0.0029(13)
O2 0.0543(18) 0.0402(16) 0.0229(13) -0.0101(11) -0.0093(12) 0.0254(14)
N1 0.0303(16) 0.0302(16) 0.0242(15) -0.0043(12) 0.0052(12) -0.0012(13)
N2 0.0227(15) 0.0366(17) 0.0335(16) -0.0153(14) -0.0068(12) 0.0056(12)
N3 0.0280(16) 0.0378(17) 0.0247(15) -0.0064(13) -0.0081(12) -0.0024(13)
N4 0.0273(15) 0.0283(15) 0.0336(16) -0.0141(13) -0.0077(12) 0.0069(12)
N5 0.0334(17) 0.0285(16) 0.0288(15) -0.0111(12) -0.0076(13) 0.0071(13)
N6 0.0329(16) 0.0277(15) 0.0219(14) -0.0113(12) -0.0059(12) 0.0116(12)
N7 0.0313(16) 0.0170(13) 0.0263(15) -0.0067(11) -0.0022(12) 0.0062(11)
N8 0.0484(19) 0.0237(15) 0.0197(14) -0.0073(12) -0.0057(13) -0.0012(13)
N9 0.0230(14) 0.0306(16) 0.0236(14) -0.0079(12) -0.0054(11) 0.0005(12)
N10 0.0218(14) 0.0271(15) 0.0229(14) -0.0071(11) -0.0040(11) -0.0004(11)
C1 0.0294(19) 0.035(2) 0.0262(18) -0.0069(15) 0.0013(14) 0.0018(15)
C2 0.034(2) 0.036(2) 0.0271(18) -0.0075(15) 0.0031(15) 0.0010(16)
C3 0.031(2) 0.047(2) 0.041(2) -0.0130(19) 0.0037(17) 0.0029(18)
C4 0.045(2) 0.043(2) 0.036(2) -0.0124(18) 0.0084(18) 0.0135(19)
C5 0.048(3) 0.042(2) 0.038(2) -0.0174(18) 0.0047(18) 0.0051(19)
C6 0.043(2) 0.035(2) 0.0280(19) -0.0100(16) 0.0009(16) -0.0004(17)
C7 0.033(2) 0.039(2) 0.046(2) -0.0152(19) -0.0011(17) 0.0025(17)
C8 0.060(3) 0.046(3) 0.067(3) -0.020(3) 0.005(3) -0.010(2)
C9 0.042(3) 0.060(3) 0.057(3) -0.032(2) -0.007(2) 0.010(2)
C10 0.041(2) 0.045(2) 0.046(2) -0.023(2) 0.0057(19) -0.0007(19)
C11 0.060(3) 0.058(3) 0.046(3) -0.021(2) -0.008(2) -0.005(2)
C12 0.065(3) 0.052(3) 0.039(2) -0.023(2) 0.010(2) -0.010(2)
C13 0.052(3) 0.031(2) 0.049(3) -0.0087(18) -0.003(2) 0.0014(19)
C14 0.053(3) 0.049(3) 0.030(2) -0.0041(19) 0.0058(19) -0.002(2)
C15 0.049(3) 0.054(3) 0.041(2) -0.010(2) -0.018(2) 0.017(2)
C16 0.052(3) 0.056(3) 0.043(2) -0.023(2) -0.011(2) 0.002(2)
C17 0.0237(18) 0.040(2) 0.037(2) -0.0151(17) -0.0070(15) 0.0064(15)
C18 0.034(2) 0.044(2) 0.039(2) -0.0197(18) -0.0044(17) 0.0041(17)
C19 0.049(3) 0.050(3) 0.054(3) -0.031(2) 0.001(2) 0.009(2)
C20 0.048(3) 0.072(4) 0.057(3) -0.031(3) 0.017(2) 0.005(3)
C21 0.043(3) 0.058(3) 0.058(3) -0.016(2) 0.012(2) -0.003(2)
C22 0.0270(19) 0.040(2) 0.049(2) -0.0139(19) -0.0009(17) 0.0030(16)
C23 0.042(2) 0.043(2) 0.049(2) -0.025(2) -0.0055(19) 0.0055(19)
C24 0.065(3) 0.043(3) 0.062(3) -0.022(2) -0.013(3) 0.005(2)
C25 0.041(2) 0.055(3) 0.063(3) -0.033(2) -0.008(2) 0.001(2)
C26 0.032(2) 0.040(2) 0.058(3) -0.016(2) -0.0026(19) 0.0009(17)
C27 0.040(3) 0.064(3) 0.079(4) -0.027(3) -0.014(3) 0.000(2)
C28 0.044(3) 0.042(3) 0.077(4) -0.008(2) -0.003(2) -0.007(2)
C29 0.0308(18) 0.035(2) 0.0200(16) -0.0084(14) -0.0037(14) -0.0003(15)
C30 0.0339(19) 0.036(2) 0.0243(17) -0.0115(15) -0.0019(14) -0.0006(16)
C31 0.047(2) 0.036(2) 0.033(2) -0.0141(17) -0.0080(17) -0.0075(18)
C32 0.049(2) 0.045(2) 0.029(2) -0.0108(18) -0.0039(17) -0.013(2)
C33 0.037(2) 0.053(3) 0.0290(19) -0.0202(18) -0.0005(16) -0.0049(19)
C34 0.036(2) 0.040(2) 0.0261(18) -0.0135(16) -0.0072(15) 0.0004(16)
C35 0.041(2) 0.040(2) 0.035(2) -0.0196(17) 0.0001(17) -0.0033(17)
C36 0.078(4) 0.055(3) 0.033(2) -0.013(2) -0.002(2) -0.024(3)
C37 0.048(3) 0.045(2) 0.041(2) -0.0206(19) 0.0006(19) -0.001(2)
C38 0.0308(19) 0.036(2) 0.034(2) -0.0162(16) -0.0090(15) 0.0039(16)
C39 0.0254(18) 0.040(2) 0.041(2) -0.0165(17) -0.0102(15) 0.0035(16)
C40 0.032(2) 0.0303(19) 0.036(2) -0.0103(16) -0.0058(15) 0.0072(16)
C41 0.032(2) 0.046(2) 0.059(3) -0.030(2) -0.0187(19) 0.0077(18)
C42 0.040(2) 0.039(2) 0.051(3) -0.0159(19) -0.0169(19) 0.0152(18)
C43 0.0284(18) 0.035(2) 0.039(2) -0.0207(17) -0.0078(15) 0.0040(15)
C44 0.033(2) 0.034(2) 0.045(2) -0.0199(18) -0.0085(17) 0.0041(16)
C45 0.043(2) 0.034(2) 0.057(3) -0.023(2) -0.018(2) 0.0109(18)
C46 0.036(2) 0.054(3) 0.055(3) -0.032(2) -0.0138(19) 0.016(2)
C47 0.040(2) 0.056(3) 0.045(2) -0.027(2) -0.0125(19) 0.010(2)
C48 0.032(2) 0.044(2) 0.039(2) -0.0178(18) -0.0097(16) 0.0052(17)
C49 0.039(2) 0.033(2) 0.047(2) -0.0132(18) -0.0052(18) 0.0020(17)
C50 0.072(4) 0.067(4) 0.079(4) -0.048(3) -0.019(3) 0.032(3)
C51 0.056(3) 0.058(3) 0.036(2) -0.015(2) -0.006(2) 0.012(2)
C52 0.041(2) 0.0275(18) 0.0308(19) -0.0075(15) -0.0120(16) 0.0074(16)
C53 0.046(2) 0.030(2) 0.031(2) -0.0065(16) -0.0110(17) 0.0049(17)
C54 0.054(3) 0.032(2) 0.043(2) -0.0053(18) -0.014(2) -0.0008(19)
C55 0.050(3) 0.032(2) 0.048(2) -0.0120(18) -0.028(2) 0.0077(18)
C56 0.067(3) 0.036(2) 0.041(2) -0.0187(18) -0.026(2) 0.011(2)
C57 0.047(2) 0.032(2) 0.035(2) -0.0102(17) -0.0128(18) 0.0096(18)
C58 0.069(3) 0.036(2) 0.031(2) -0.0072(18) 0.001(2) -0.006(2)
C59 0.061(3) 0.039(2) 0.069(3) -0.018(2) -0.034(3) 0.002(2)
C60 0.064(3) 0.041(2) 0.041(2) -0.017(2) -0.002(2) 0.004(2)
C61 0.0312(18) 0.0314(18) 0.0180(15) -0.0125(13) -0.0035(13) 0.0075(14)
C62 0.0338(19) 0.0308(18) 0.0186(15) -0.0108(13) -0.0066(13) 0.0064(15)
C63 0.036(2) 0.042(2) 0.0267(18) -0.0153(16) -0.0118(15) 0.0147(17)
C64 0.0296(19) 0.054(3) 0.0285(19) -0.0159(18) -0.0086(15) 0.0129(17)
C65 0.031(2) 0.056(3) 0.0287(19) -0.0169(18) 0.0008(15) -0.0043(18)
C66 0.044(2) 0.035(2) 0.0232(17) -0.0100(15) -0.0016(15) -0.0026(17)
C67 0.035(2) 0.0286(18) 0.0309(19) -0.0121(15) -0.0083(15) 0.0095(15)
C68 0.057(3) 0.039(2) 0.039(2) -0.0172(18) -0.012(2) 0.000(2)
C69 0.050(2) 0.0270(18) 0.0282(19) -0.0074(15) -0.0062(17) 0.0019(17)
C70 0.063(3) 0.037(2) 0.050(3) -0.017(2) 0.028(2) -0.012(2)
C71 0.126(6) 0.037(3) 0.061(4) 0.006(3) 0.037(4) 0.019(3)
C72 0.095(5) 0.073(4) 0.108(6) -0.053(4) 0.041(4) -0.047(4)
C73 0.053(3) 0.052(3) 0.051(3) -0.022(2) -0.030(2) 0.013(2)
C74 0.083(4) 0.057(3) 0.028(2) -0.023(2) -0.018(2) 0.039(3)
C75 0.062(3) 0.043(2) 0.035(2) -0.0135(19) -0.014(2) 0.027(2)
C76 0.076(4) 0.044(3) 0.047(3) 0.002(2) 0.012(3) -0.005(3)
C77 0.0295(18) 0.0232(16) 0.0242(16) -0.0089(13) -0.0017(13) 0.0046(14)
C78 0.035(2) 0.0280(18) 0.0320(19) -0.0093(15) 0.0044(15) -0.0015(15)
C79 0.044(3) 0.043(2) 0.056(3) -0.018(2) 0.018(2) -0.002(2)
C80 0.066(3) 0.047(3) 0.055(3) -0.027(2) 0.018(2) 0.005(2)
C81 0.061(3) 0.035(2) 0.047(3) -0.026(2) 0.001(2) 0.005(2)
C82 0.038(2) 0.0248(18) 0.0333(19) -0.0115(15) -0.0033(16) 0.0025(15)
C83 0.037(2) 0.034(2) 0.040(2) -0.0114(17) -0.0028(17) -0.0094(17)
C84 0.046(3) 0.059(3) 0.058(3) -0.011(2) -0.011(2) -0.010(2)
C85 0.054(3) 0.033(2) 0.054(3) -0.009(2) -0.011(2) -0.012(2)
C86 0.043(2) 0.027(2) 0.074(3) -0.026(2) -0.010(2) 0.0005(17)
C87 0.048(3) 0.029(2) 0.118(6) -0.005(3) 0.016(3) -0.004(2)
C88 0.068(4) 0.086(5) 0.143(7) -0.077(5) -0.054(5) 0.023(4)
C98 0.0267(18) 0.038(2) 0.0199(16) -0.0094(14) -0.0042(13) 0.0019(15)
C99 0.0290(18) 0.0241(17) 0.0272(17) -0.0040(13) -0.0062(14) 0.0034(14)
C100 0.0268(18) 0.0307(18) 0.0246(17) -0.0081(14) -0.0027(13) 0.0007(14)
C101 0.029(2) 0.044(2) 0.041(2) -0.0121(18) -0.0142(16) 0.0111(17)
C102 0.036(2) 0.0276(19) 0.040(2) -0.0068(16) -0.0055(16) 0.0003(16)
C103 0.0258(17) 0.0335(19) 0.0247(17) -0.0104(14) -0.0074(13) -0.0001(14)
C104 0.032(2) 0.044(2) 0.0241(18) -0.0124(16) -0.0055(15) -0.0017(16)
C105 0.050(3) 0.054(3) 0.031(2) -0.0240(19) -0.0079(18) -0.008(2)
C106 0.046(2) 0.048(2) 0.035(2) -0.0125(19) -0.0085(18) -0.012(2)
C107 0.038(2) 0.050(3) 0.030(2) -0.0123(18) 0.0017(16) -0.0112(19)
C108 0.034(2) 0.040(2) 0.0244(18) -0.0101(15) -0.0069(15) -0.0046(16)
C109 0.043(2) 0.073(3) 0.032(2) -0.028(2) 0.0043(18) -0.009(2)
C110 0.077(4) 0.072(4) 0.051(3) -0.024(3) -0.006(3) -0.035(3)
C111 0.034(2) 0.049(2) 0.0286(19) -0.0150(17) -0.0044(15) 0.0008(17)
C112 0.0234(17) 0.0247(17) 0.0291(18) -0.0079(14) -0.0054(14) -0.0018(13)
C113 0.0312(19) 0.0255(17) 0.0262(17) -0.0034(14) -0.0094(14) 0.0009(14)
C114 0.0293(19) 0.0321(19) 0.038(2) -0.0019(16) -0.0125(16) -0.0058(15)
C115 0.026(2) 0.035(2) 0.050(2) -0.0068(18) -0.0059(17) 0.0019(16)
C116 0.030(2) 0.044(2) 0.037(2) -0.0124(18) 0.0036(16) 0.0019(17)
C117 0.0281(19) 0.040(2) 0.0300(19) -0.0134(16) -0.0039(15) 0.0031(16)
C118 0.036(2) 0.040(2) 0.0297(19) -0.0106(16) -0.0092(16) -0.0044(17)
C119 0.027(2) 0.062(3) 0.069(3) -0.007(3) -0.003(2) 0.008(2)
C120 0.039(2) 0.067(3) 0.030(2) -0.023(2) -0.0068(17) 0.006(2)
C89 0.042(3) 0.021(2) 0.025(2) -0.0087(17) -0.010(2) 0.000(2)
C90 0.057(4) 0.036(3) 0.026(3) -0.014(2) -0.003(3) -0.009(3)
C91 0.085(6) 0.036(3) 0.028(3) -0.016(2) 0.004(3) -0.018(3)
C92 0.092(6) 0.036(3) 0.034(3) -0.016(2) -0.016(3) -0.019(3)
C93 0.053(4) 0.033(3) 0.046(3) -0.013(2) -0.021(3) -0.006(3)
C94 0.042(3) 0.027(3) 0.038(3) -0.009(2) -0.006(2) 0.000(3)
C95 0.063(5) 0.055(4) 0.041(4) -0.027(4) 0.006(4) -0.008(4)
C96 0.166(12) 0.077(6) 0.046(4) -0.033(4) -0.011(5) -0.052(7)
C97 0.046(4) 0.036(3) 0.046(4) -0.017(3) 0.003(3) -0.010(2)

loop_
_atom_type_symbol
_atom_type_description
_atom_type_scat_dispersion_real
_atom_type_scat_dispersion_imag
_atom_type_scat_source
C C 0.0181 0.0091 'International Tables Vol C Tables 4.2.6.8 and 6.1.1.4'
H H 0 0 'International Tables Vol C Tables 4.2.6.8 and 6.1.1.4'
N N 0.0311 0.018 'International Tables Vol C Tables 4.2.6.8 and 6.1.1.4'
O O 0.0492 0.0322 'International Tables Vol C Tables 4.2.6.8 and 6.1.1.4'
Si Si 0.2541 0.3302 'International Tables Vol C Tables 4.2.6.8 and 6.1.1.4'
Zn Zn -1.5491 0.6778 'International Tables Vol C Tables 4.2.6.8 and 6.1.1.4'
In In 0.0822 5.0449 'International Tables Vol C Tables 4.2.6.8 and 6.1.1.4'

loop_
_exptl_crystal_face_index_h
_exptl_crystal_face_index_k
_exptl_crystal_face_index_l
_exptl_crystal_face_perp_dist
1 -2 -14 0.0391
0 14 8 0.0399
3 -14 -4 0.0343
-1 -13 -9 0.0332
-3 -12 -11 0.0408
-3 -3 11 0.0397
0 -3 13 0.0324
5 -2 12 0.0493
8 2 -4 0.0716
3 5 14 0.0433
-1 9 14 0.0332
-4 10 11 0.0399
2 -13 2 0.0306
2 14 3 0.0361
-2 13 -2 0.0391
-2 -14 -3 0.0342
3 7 -8 0.0415
-1 6 -11 0.043
-5 4 -11 0.0596
5 -10 -9 0.0462
1 -9 -13 0.036
-3 -5 -14 0.0472
-7 -7 0 0.0646
-3 -8 7 0.035
0 -8 9 0.0274

loop_
_geom_angle_atom_site_label_1
_geom_angle_atom_site_label_2
_geom_angle_atom_site_label_3
_geom_angle
N3 In1 N1 126.43(13)
N3 In1 N2 125.21(13)
N1 In1 N2 107.95(13)
N8 In2 N6 124.66(12)
N8 In2 N7 128.03(13)
N6 In2 N7 106.60(11)
N3 Zn1 N4 134.63(14)
N3 Zn1 N5 126.53(14)
N4 Zn1 N5 98.42(13)
N8 Zn2 N10 137.94(14)
N8 Zn2 N9 124.87(14)
N10 Zn2 N9 96.94(13)
O1 Si1 N1 107.99(16)
O1 Si1 C14 108.9(2)
N1 Si1 C14 112.2(2)
O1 Si1 C13 107.3(2)
N1 Si1 C13 110.10(19)
C14 Si1 C13 110.2(2)
O1 Si2 N2 107.84(16)
O1 Si2 C16 106.9(2)
N2 Si2 C16 112.9(2)
O1 Si2 C15 109.9(2)
N2 Si2 C15 111.66(19)
C16 Si2 C15 107.4(2)
O2 Si3 N6 108.53(16)
O2 Si3 C74 109.97(19)
N6 Si3 C74 111.0(2)
O2 Si3 C73 105.3(2)
N6 Si3 C73 111.78(19)
C74 Si3 C73 110.2(3)
O2 Si4 N7 107.66(14)
O2 Si4 C76 106.4(2)
N7 Si4 C76 114.0(2)
O2 Si4 C75 109.17(19)
N7 Si4 C75 111.61(18)
C76 Si4 C75 107.8(3)
Si2 O1 Si1 142.33(19)
Si4 O2 Si3 142.56(18)
C1 N1 Si1 121.7(3)
C1 N1 In1 124.6(2)
Si1 N1 In1 113.34(17)
C17 N2 Si2 122.9(3)
C17 N2 In1 118.1(2)
Si2 N2 In1 118.52(17)
C29 N3 Zn1 109.3(2)
C29 N3 In1 120.7(2)
Zn1 N3 In1 128.70(18)
C38 N4 C43 117.5(3)
C38 N4 Zn1 119.7(3)
C43 N4 Zn1 122.6(2)
C40 N5 C52 118.8(3)
C40 N5 Zn1 120.1(3)
C52 N5 Zn1 120.5(3)
C61 N6 Si3 121.2(2)
C61 N6 In2 123.8(2)
Si3 N6 In2 114.43(16)
C77 N7 Si4 122.1(2)
C77 N7 In2 117.2(2)
Si4 N7 In2 120.75(16)
C89A N8 Zn2 114.0(12)
C89 N8 Zn2 109.9(3)
C89A N8 In2 117.6(12)
C89 N8 In2 120.1(3)
Zn2 N8 In2 128.30(16)
C98 N9 C103 118.1(3)
C98 N9 Zn2 121.2(3)
C103 N9 Zn2 120.7(2)
C100 N10 C112 117.0(3)
C100 N10 Zn2 121.5(2)
C112 N10 Zn2 120.9(2)
C6 C1 C2 119.0(4)
C6 C1 N1 120.5(4)
C2 C1 N1 120.5(4)
C3 C2 C1 119.5(4)
C3 C2 C7 117.8(4)
C1 C2 C7 122.7(4)
C4 C3 C2 121.1(4)
C4 C3 H3 119.5
C2 C3 H3 119.5
C3 C4 C5 119.4(4)
C3 C4 H4 120.3
C5 C4 H4 120.3
C4 C5 C6 121.7(4)
C4 C5 H5 119.1
C6 C5 H5 119.1
C5 C6 C1 119.1(4)
C5 C6 C10 118.2(4)
C1 C6 C10 122.7(4)
C2 C7 C8 112.8(4)
C2 C7 C9 110.6(4)
C8 C7 C9 110.0(4)
C2 C7 H7 107.7
C8 C7 H7 107.7
C9 C7 H7 107.7
C7 C8 H8C 109.5
C7 C8 H8B 109.5
H8C C8 H8B 109.5
C7 C8 H8A 109.5
H8C C8 H8A 109.5
H8B C8 H8A 109.5
C7 C9 H9C 109.5
C7 C9 H9B 109.5
H9C C9 H9B 109.5
C7 C9 H9A 109.5
H9C C9 H9A 109.5
H9B C9 H9A 109.5
C11 C10 C6 111.7(4)
C11 C10 C12 110.4(4)
C6 C10 C12 112.8(4)
C11 C10 H10 107.2
C6 C10 H10 107.2
C12 C10 H10 107.2
C10 C11 H11C 109.5
C10 C11 H11B 109.5
H11C C11 H11B 109.5
C10 C11 H11A 109.5
H11C C11 H11A 109.5
H11B C11 H11A 109.5
C10 C12 H12C 109.5
C10 C12 H12B 109.5
H12C C12 H12B 109.5
C10 C12 H12A 109.5
H12C C12 H12A 109.5
H12B C12 H12A 109.5
Si1 C13 H13C 109.5
Si1 C13 H13B 109.5
H13C C13 H13B 109.5
Si1 C13 H13A 109.5
H13C C13 H13A 109.5
H13B C13 H13A 109.5
Si1 C14 H14C 109.5
Si1 C14 H14B 109.5
H14C C14 H14B 109.5
Si1 C14 H14A 109.5
H14C C14 H14A 109.5
H14B C14 H14A 109.5
Si2 C15 H15C 109.5
Si2 C15 H15B 109.5
H15C C15 H15B 109.5
Si2 C15 H15A 109.5
H15C C15 H15A 109.5
H15B C15 H15A 109.5
Si2 C16 H16C 109.5
Si2 C16 H16B 109.5
H16C C16 H16B 109.5
Si2 C16 H16A 109.5
H16C C16 H16A 109.5
H16B C16 H16A 109.5
C22 C17 C18 119.9(4)
C22 C17 N2 120.8(4)
C18 C17 N2 119.3(4)
C19 C18 C17 118.6(4)
C19 C18 C23 118.6(4)
C17 C18 C23 122.7(4)
C20 C19 C18 122.1(5)
C20 C19 H19 119
C18 C19 H19 119
C19 C20 C21 118.9(4)
C19 C20 H20 120.5
C21 C20 H20 120.5
C20 C21 C22 121.9(5)
C20 C21 H21 119.1
C22 C21 H21 119.1
C21 C22 C17 118.5(4)
C21 C22 C26 119.1(4)
C17 C22 C26 122.4(4)
C18 C23 C25 109.9(4)
C18 C23 C24 112.6(4)
C25 C23 C24 111.0(4)
C18 C23 H23 107.7
C25 C23 H23 107.7
C24 C23 H23 107.7
C23 C24 H24C 109.5
C23 C24 H24B 109.5
H24C C24 H24B 109.5
C23 C24 H24A 109.5
H24C C24 H24A 109.5
H24B C24 H24A 109.5
C23 C25 H25C 109.5
C23 C25 H25B 109.5
H25C C25 H25B 109.5
C23 C25 H25A 109.5
H25C C25 H25A 109.5
H25B C25 H25A 109.5
C22 C26 C28 112.2(4)
C22 C26 C27 109.4(4)
C28 C26 C27 110.2(4)
C22 C26 H26 108.3
C28 C26 H26 108.3
C27 C26 H26 108.3
C26 C27 H27C 109.5
C26 C27 H27B 109.5
H27C C27 H27B 109.5
C26 C27 H27A 109.5
H27C C27 H27A 109.5
H27B C27 H27A 109.5
C26 C28 H28C 109.5
C26 C28 H28B 109.5
H28C C28 H28B 109.5
C26 C28 H28A 109.5
H28C C28 H28A 109.5
H28B C28 H28A 109.5
C34 C29 C30 118.1(4)
C34 C29 N3 120.3(4)
C30 C29 N3 121.5(3)
C31 C30 C29 119.5(4)
C31 C30 C35 119.8(4)
C29 C30 C35 120.7(4)
C32 C31 C30 122.2(4)
C32 C31 H31 118.9
C30 C31 H31 118.9
C31 C32 C33 117.5(4)
C31 C32 C36 121.2(4)
C33 C32 C36 121.3(4)
C34 C33 C32 122.6(4)
C34 C33 H33 118.7
C32 C33 H33 118.7
C33 C34 C29 119.6(4)
C33 C34 C37 120.3(4)
C29 C34 C37 120.0(4)
C30 C35 H35C 109.5
C30 C35 H35B 109.5
H35C C35 H35B 109.5
C30 C35 H35A 109.5
H35C C35 H35A 109.5
H35B C35 H35A 109.5
C32 C36 H36C 109.5
C32 C36 H36B 109.5
H36C C36 H36B 109.5
C32 C36 H36A 109.5
H36C C36 H36A 109.5
H36B C36 H36A 109.5
C34 C37 H37C 109.5
C34 C37 H37B 109.5
H37C C37 H37B 109.5
C34 C37 H37A 109.5
H37C C37 H37A 109.5
H37B C37 H37A 109.5
N4 C38 C39 124.6(4)
N4 C38 C41 118.8(4)
C39 C38 C41 116.6(3)
C38 C39 C40 129.0(4)
C38 C39 H39 115.5
C40 C39 H39 115.5
N5 C40 C39 124.3(4)
N5 C40 C42 119.4(4)
C39 C40 C42 116.2(4)
C38 C41 H41C 109.5
C38 C41 H41B 109.5
H41C C41 H41B 109.5
C38 C41 H41A 109.5
H41C C41 H41A 109.5
H41B C41 H41A 109.5
C40 C42 H42C 109.5
C40 C42 H42B 109.5
H42C C42 H42B 109.5
C40 C42 H42A 109.5
H42C C42 H42A 109.5
H42B C42 H42A 109.5
C48 C43 C44 121.2(4)
C48 C43 N4 118.4(4)
C44 C43 N4 120.4(4)
C43 C44 C45 118.1(4)
C43 C44 C49 120.6(4)
C45 C44 C49 121.3(4)
C46 C45 C44 122.7(4)
C46 C45 H45 118.7
C44 C45 H45 118.7
C45 C46 C47 117.9(4)
C45 C46 C50 122.3(5)
C47 C46 C50 119.8(5)
C48 C47 C46 121.7(4)
C48 C47 H47 119.1
C46 C47 H47 119.1
C43 C48 C47 118.4(4)
C43 C48 C51 121.6(4)
C47 C48 C51 120.0(4)
C44 C49 H49C 109.5
C44 C49 H49B 109.5
H49C C49 H49B 109.5
C44 C49 H49A 109.5
H49C C49 H49A 109.5
H49B C49 H49A 109.5
C46 C50 H50C 109.5
C46 C50 H50B 109.5
H50C C50 H50B 109.5
C46 C50 H50A 109.5
H50C C50 H50A 109.5
H50B C50 H50A 109.5
C48 C51 H51C 109.5
C48 C51 H51B 109.5
H51C C51 H51B 109.5
C48 C51 H51A 109.5
H51C C51 H51A 109.5
H51B C51 H51A 109.5
C53 C52 C57 120.7(4)
C53 C52 N5 118.7(4)
C57 C52 N5 120.6(4)
C52 C53 C54 119.1(4)
C52 C53 C58 120.6(4)
C54 C53 C58 120.3(4)
C55 C54 C53 121.1(5)
C55 C54 H54 119.4
C53 C54 H54 119.4
C56 C55 C54 118.5(4)
C56 C55 C59 122.1(5)
C54 C55 C59 119.3(5)
C55 C56 C57 122.0(4)
C55 C56 H56 119
C57 C56 H56 119
C56 C57 C52 118.5(4)
C56 C57 C60 120.2(4)
C52 C57 C60 121.3(4)
C53 C58 H58C 109.5
C53 C58 H58B 109.5
H58C C58 H58B 109.5
C53 C58 H58A 109.5
H58C C58 H58A 109.5
H58B C58 H58A 109.5
C55 C59 H59C 109.5
C55 C59 H59B 109.5
H59C C59 H59B 109.5
C55 C59 H59A 109.5
H59C C59 H59A 109.5
H59B C59 H59A 109.5
C57 C60 H60C 109.5
C57 C60 H60B 109.5
H60C C60 H60B 109.5
C57 C60 H60A 109.5
H60C C60 H60A 109.5
H60B C60 H60A 109.5
C62 C61 C66 119.7(3)
C62 C61 N6 119.9(3)
C66 C61 N6 120.3(3)
C63 C62 C61 119.2(4)
C63 C62 C67 118.2(3)
C61 C62 C67 122.6(3)
C64 C63 C62 121.2(4)
C64 C63 H63 119.4
C62 C63 H63 119.4
C65 C64 C63 119.0(4)
C65 C64 H64 120.5
C63 C64 H64 120.5
C64 C65 C66 122.3(4)
C64 C65 H65 118.9
C66 C65 H65 118.9
C65 C66 C61 118.4(4)
C65 C66 C70 118.6(4)
C61 C66 C70 123.0(4)
C62 C67 C69 111.9(3)
C62 C67 C68 112.3(3)
C69 C67 C68 109.8(3)
C62 C67 H67 107.5
C69 C67 H67 107.5
C68 C67 H67 107.5
C67 C68 H68C 109.5
C67 C68 H68B 109.5
H68C C68 H68B 109.5
C67 C68 H68A 109.5
H68C C68 H68A 109.5
H68B C68 H68A 109.5
C67 C69 H69C 109.5
C67 C69 H69B 109.5
H69C C69 H69B 109.5
C67 C69 H69A 109.5
H69C C69 H69A 109.5
H69B C69 H69A 109.5
C71 C70 C72 109.4(5)
C71 C70 C66 111.3(4)
C72 C70 C66 113.2(6)
C71 C70 H70 107.6
C72 C70 H70 107.6
C66 C70 H70 107.6
C70 C71 H71C 109.5
C70 C71 H71B 109.5
H71C C71 H71B 109.5
C70 C71 H71A 109.5
H71C C71 H71A 109.5
H71B C71 H71A 109.5
C70 C72 H72C 109.5
C70 C72 H72B 109.5
H72C C72 H72B 109.5
C70 C72 H72A 109.5
H72C C72 H72A 109.5
H72B C72 H72A 109.5
Si3 C73 H73C 109.5
Si3 C73 H73B 109.5
H73C C73 H73B 109.5
Si3 C73 H73A 109.5
H73C C73 H73A 109.5
H73B C73 H73A 109.5
Si3 C74 H74C 109.5
Si3 C74 H74B 109.5
H74C C74 H74B 109.5
Si3 C74 H74A 109.5
H74C C74 H74A 109.5
H74B C74 H74A 109.5
Si4 C75 H75C 109.5
Si4 C75 H75B 109.5
H75C C75 H75B 109.5
Si4 C75 H75A 109.5
H75C C75 H75A 109.5
H75B C75 H75A 109.5
Si4 C76 H76C 109.5
Si4 C76 H76B 109.5
H76C C76 H76B 109.5
Si4 C76 H76A 109.5
H76C C76 H76A 109.5
H76B C76 H76A 109.5
C78 C77 C82 119.4(3)
C78 C77 N7 119.6(3)
C82 C77 N7 121.0(3)
C79 C78 C77 119.3(4)
C79 C78 C83 119.0(4)
C77 C78 C83 121.7(3)
C80 C79 C78 121.2(5)
C80 C79 H79 119.4
C78 C79 H79 119.4
C81 C80 C79 119.6(4)
C81 C80 H80 120.2
C79 C80 H80 120.2
C80 C81 C82 121.0(4)
C80 C81 H81 119.5
C82 C81 H81 119.5
C81 C82 C77 119.4(4)
C81 C82 C86 117.6(4)
C77 C82 C86 123.0(4)
C78 C83 C85 110.2(4)
C78 C83 C84 113.3(4)
C85 C83 C84 109.6(4)
C78 C83 H83 107.9
C85 C83 H83 107.9
C84 C83 H83 107.9
C83 C84 H84C 109.5
C83 C84 H84B 109.5
H84C C84 H84B 109.5
C83 C84 H84A 109.5
H84C C84 H84A 109.5
H84B C84 H84A 109.5
C83 C85 H85C 109.5
C83 C85 H85B 109.5
H85C C85 H85B 109.5
C83 C85 H85A 109.5
H85C C85 H85A 109.5
H85B C85 H85A 109.5
C82 C86 C87 111.1(4)
C82 C86 C88 111.9(5)
C87 C86 C88 110.1(5)
C82 C86 H86 107.9
C87 C86 H86 107.9
C88 C86 H86 107.9
C86 C87 H87C 109.5
C86 C87 H87B 109.5
H87C C87 H87B 109.5
C86 C87 H87A 109.5
H87C C87 H87A 109.5
H87B C87 H87A 109.5
C86 C88 H88C 109.5
C86 C88 H88B 109.5
H88C C88 H88B 109.5
C86 C88 H88A 109.5
H88C C88 H88A 109.5
H88B C88 H88A 109.5
N9 C98 C99 124.5(3)
N9 C98 C101 119.0(4)
C99 C98 C101 116.5(4)
C98 C99 C100 128.3(4)
C98 C99 H99 115.8
C100 C99 H99 115.8
N10 C100 C99 124.0(3)
N10 C100 C102 119.0(3)
C99 C100 C102 116.9(3)
C98 C101 H10C 109.5
C98 C101 H10B 109.5
H10C C101 H10B 109.5
C98 C101 H10A 109.5
H10C C101 H10A 109.5
H10B C101 H10A 109.5
C100 C102 H10F 109.5
C100 C102 H10E 109.5
H10F C102 H10E 109.5
C100 C102 H10D 109.5
H10F C102 H10D 109.5
H10E C102 H10D 109.5
C108 C103 C104 120.6(4)
C108 C103 N9 119.9(3)
C104 C103 N9 119.5(3)
C105 C104 C103 118.5(4)
C105 C104 C109 121.0(4)
C103 C104 C109 120.5(4)
C106 C105 C104 121.7(4)
C106 C105 H105 119.1
C104 C105 H105 119.1
C107 C106 C105 118.6(4)
C107 C106 C110 120.6(4)
C105 C106 C110 120.8(4)
C106 C107 C108 121.9(4)
C106 C107 H107 119.1
C108 C107 H107 119.1
C107 C108 C103 118.7(4)
C107 C108 C111 121.0(4)
C103 C108 C111 120.4(4)
C104 C109 H10I 109.5
C104 C109 H10H 109.5
H10I C109 H10H 109.5
C104 C109 H10G 109.5
H10I C109 H10G 109.5
H10H C109 H10G 109.5
C106 C110 H11F 109.5
C106 C110 H11E 109.5
H11F C110 H11E 109.5
C106 C110 H11D 109.5
H11F C110 H11D 109.5
H11E C110 H11D 109.5
C108 C111 H11I 109.5
C108 C111 H11H 109.5
H11I C111 H11H 109.5
C108 C111 H11G 109.5
H11I C111 H11G 109.5
H11H C111 H11G 109.5
C113 C112 C117 121.1(3)
C113 C112 N10 120.8(3)
C117 C112 N10 118.1(3)
C114 C113 C112 118.5(4)
C114 C113 C118 121.0(3)
C112 C113 C118 120.4(3)
C115 C114 C113 121.8(4)
C115 C114 H114 119.1
C113 C114 H114 119.1
C114 C115 C116 118.8(4)
C114 C115 C119 120.9(4)
C116 C115 C119 120.3(4)
C115 C116 C117 121.6(4)
C115 C116 H116 119.2
C117 C116 H116 119.2
C116 C117 C112 118.1(4)
C116 C117 C120 121.2(4)
C112 C117 C120 120.8(4)
C113 C118 H11L 109.5
C113 C118 H11K 109.5
H11L C118 H11K 109.5
C113 C118 H11J 109.5
H11L C118 H11J 109.5
H11K C118 H11J 109.5
C115 C119 H11O 109.5
C115 C119 H11N 109.5
H11O C119 H11N 109.5
C115 C119 H11M 109.5
H11O C119 H11M 109.5
H11N C119 H11M 109.5
C117 C120 H12F 109.5
C117 C120 H12E 109.5
H12F C120 H12E 109.5
C117 C120 H12D 109.5
H12F C120 H12D 109.5
H12E C120 H12D 109.5
C90 C89 C94 120
C90 C89 N8 117.5(3)
C94 C89 N8 122.0(3)
C91 C90 C89 120
C91 C90 C95 118.1(4)
C89 C90 C95 121.7(4)
C90 C91 C92 120
C90 C91 H91 120
C92 C91 H91 120
C93 C92 C91 120
C93 C92 C96 119.3(5)
C91 C92 C96 120.6(5)
C92 C93 C94 120
C92 C93 H93 120
C94 C93 H93 120
C93 C94 C89 120
C93 C94 C97 119.4(4)
C89 C94 C97 119.6(4)
C90 C95 H95A 109.5
C90 C95 H95B 109.5
H95A C95 H95B 109.5
C90 C95 H95C 109.5
H95A C95 H95C 109.5
H95B C95 H95C 109.5
C90 C95 H95D 109.5
H95A C95 H95D 141.1
H95B C95 H95D 56.3
H95C C95 H95D 56.3
C90 C95 H95E 109.5
H95A C95 H95E 56.3
H95B C95 H95E 141.1
H95C C95 H95E 56.3
H95D C95 H95E 109.5
C90 C95 H95F 109.5
H95A C95 H95F 56.3
H95B C95 H95F 56.3
H95C C95 H95F 141.1
H95D C95 H95F 109.5
H95E C95 H95F 109.5
C92 C96 H96A 109.5
C92 C96 H96B 109.5
H96A C96 H96B 109.5
C92 C96 H96C 109.5
H96A C96 H96C 109.5
H96B C96 H96C 109.5
C92 C96 H96D 109.5
H96A C96 H96D 141.1
H96B C96 H96D 56.3
H96C C96 H96D 56.3
C92 C96 H96E 109.5
H96A C96 H96E 56.3
H96B C96 H96E 141.1
H96C C96 H96E 56.3
H96D C96 H96E 109.5
C92 C96 H96F 109.5
H96A C96 H96F 56.3
H96B C96 H96F 56.3
H96C C96 H96F 141.1
H96D C96 H96F 109.5
H96E C96 H96F 109.5
C94 C97 H97A 109.5
C94 C97 H97B 109.5
H97A C97 H97B 109.5
C94 C97 H97C 109.5
H97A C97 H97C 109.5
H97B C97 H97C 109.5
C94 C97 H97D 109.5
H97A C97 H97D 141.1
H97B C97 H97D 56.3
H97C C97 H97D 56.3
C94 C97 H97E 109.5
H97A C97 H97E 56.3
H97B C97 H97E 141.1
H97C C97 H97E 56.3
H97D C97 H97E 109.5
C94 C97 H97F 109.5
H97A C97 H97F 56.3
H97B C97 H97F 56.3
H97C C97 H97F 141.1
H97D C97 H97F 109.5
H97E C97 H97F 109.5
C90A C89A C94A 120
C90A C89A N8 123.1(15)
C94A C89A N8 116.6(15)
C89A C90A C91A 120
C89A C90A C95A 121(2)
C91A C90A C95A 117(2)
C90A C91A C92A 120
C90A C91A H91A 120
C92A C91A H91A 120
C93A C92A C91A 120
C93A C92A C96A 120.8(19)
C91A C92A C96A 119.1(19)
C94A C93A C92A 120
C94A C93A H93A 120
C92A C93A H93A 120
C93A C94A C89A 120
C93A C94A C97A 112(3)
C89A C94A C97A 128(3)
C90A C95A H95G 109.5
C90A C95A H95H 109.5
H95G C95A H95H 109.5
C90A C95A H95I 109.5
H95G C95A H95I 109.5
H95H C95A H95I 109.5
C90A C95A H95J 109.5
H95G C95A H95J 141.1
H95H C95A H95J 56.3
H95I C95A H95J 56.3
C90A C95A H95K 109.5
H95G C95A H95K 56.3
H95H C95A H95K 141.1
H95I C95A H95K 56.3
H95J C95A H95K 109.5
C90A C95A H95L 109.5
H95G C95A H95L 56.3
H95H C95A H95L 56.3
H95I C95A H95L 141.1
H95J C95A H95L 109.5
H95K C95A H95L 109.5
C92A C96A H96G 109.5
C92A C96A H96H 109.5
H96G C96A H96H 109.5
C92A C96A H96I 109.5
H96G C96A H96I 109.5
H96H C96A H96I 109.5
C92A C96A H96J 109.5
H96G C96A H96J 141.1
H96H C96A H96J 56.3
H96I C96A H96J 56.3
C92A C96A H96K 109.5
H96G C96A H96K 56.3
H96H C96A H96K 141.1
H96I C96A H96K 56.3
H96J C96A H96K 109.5
C92A C96A H96L 109.5
H96G C96A H96L 56.3
H96H C96A H96L 56.3
H96I C96A H96L 141.1
H96J C96A H96L 109.5
H96K C96A H96L 109.5
C94A C97A H97G 109.5
C94A C97A H97H 109.5
H97G C97A H97H 109.5
C94A C97A H97I 109.5
H97G C97A H97I 109.5
H97H C97A H97I 109.5
C94A C97A H97J 109.5
H97G C97A H97J 141.1
H97H C97A H97J 56.3
H97I C97A H97J 56.3
C94A C97A H97K 109.5
H97G C97A H97K 56.3
H97H C97A H97K 141.1
H97I C97A H97K 56.3
H97J C97A H97K 109.5
C94A C97A H97L 109.5
H97G C97A H97L 56.3
H97H C97A H97L 56.3
H97I C97A H97L 141.1
H97J C97A H97L 109.5
H97K C97A H97L 109.5

loop_
_geom_bond_atom_site_label_1
_geom_bond_atom_site_label_2
_geom_bond_distance
In1 N3 2.005(3)
In1 N1 2.080(3)
In1 N2 2.088(3)
In2 N8 2.020(3)
In2 N6 2.083(3)
In2 N7 2.086(3)
Zn1 N3 1.890(3)
Zn1 N4 1.947(3)
Zn1 N5 1.971(3)
Zn2 N8 1.878(3)
Zn2 N10 1.947(3)
Zn2 N9 1.967(3)
Si1 O1 1.645(3)
Si1 N1 1.729(3)
Si1 C14 1.869(4)
Si1 C13 1.874(5)
Si2 O1 1.634(3)
Si2 N2 1.722(3)
Si2 C16 1.861(5)
Si2 C15 1.877(5)
Si3 O2 1.644(3)
Si3 N6 1.717(3)
Si3 C74 1.865(4)
Si3 C73 1.874(6)
Si4 O2 1.635(3)
Si4 N7 1.714(3)
Si4 C76 1.861(6)
Si4 C75 1.869(5)
N1 C1 1.427(5)
N2 C17 1.436(5)
N3 C29 1.419(5)
N4 C38 1.341(5)
N4 C43 1.441(5)
N5 C40 1.329(5)
N5 C52 1.432(5)
N6 C61 1.441(5)
N7 C77 1.444(4)
N8 C89A 1.429(15)
N8 C89 1.456(4)
N9 C98 1.324(5)
N9 C103 1.440(5)
N10 C100 1.339(5)
N10 C112 1.448(5)
C1 C6 1.411(6)
C1 C2 1.412(6)
C2 C3 1.399(6)
C2 C7 1.516(6)
C3 C4 1.375(7)
C3 H3 0.95
C4 C5 1.380(7)
C4 H4 0.95
C5 C6 1.392(6)
C5 H5 0.95
C6 C10 1.523(6)
C7 C8 1.530(7)
C7 C9 1.531(7)
C7 H7 1
C8 H8C 0.98
C8 H8B 0.98
C8 H8A 0.98
C9 H9C 0.98
C9 H9B 0.98
C9 H9A 0.98
C10 C11 1.521(7)
C10 C12 1.531(7)
C10 H10 1
C11 H11C 0.98
C11 H11B 0.98
C11 H11A 0.98
C12 H12C 0.98
C12 H12B 0.98
C12 H12A 0.98
C13 H13C 0.98
C13 H13B 0.98
C13 H13A 0.98
C14 H14C 0.98
C14 H14B 0.98
C14 H14A 0.98
C15 H15C 0.98
C15 H15B 0.98
C15 H15A 0.98
C16 H16C 0.98
C16 H16B 0.98
C16 H16A 0.98
C17 C22 1.402(6)
C17 C18 1.422(6)
C18 C19 1.386(6)
C18 C23 1.515(7)
C19 C20 1.368(8)
C19 H19 0.95
C20 C21 1.389(8)
C20 H20 0.95
C21 C22 1.392(7)
C21 H21 0.95
C22 C26 1.510(6)
C23 C25 1.526(6)
C23 C24 1.530(7)
C23 H23 1
C24 H24C 0.98
C24 H24B 0.98
C24 H24A 0.98
C25 H25C 0.98
C25 H25B 0.98
C25 H25A 0.98
C26 C28 1.523(7)
C26 C27 1.538(7)
C26 H26 1
C27 H27C 0.98
C27 H27B 0.98
C27 H27A 0.98
C28 H28C 0.98
C28 H28B 0.98
C28 H28A 0.98
C29 C34 1.413(5)
C29 C30 1.414(6)
C30 C31 1.398(6)
C30 C35 1.495(5)
C31 C32 1.373(6)
C31 H31 0.95
C32 C33 1.394(7)
C32 C36 1.505(6)
C33 C34 1.377(6)
C33 H33 0.95
C34 C37 1.510(6)
C35 H35C 0.98
C35 H35B 0.98
C35 H35A 0.98
C36 H36C 0.98
C36 H36B 0.98
C36 H36A 0.98
C37 H37C 0.98
C37 H37B 0.98
C37 H37A 0.98
C38 C39 1.396(6)
C38 C41 1.511(5)
C39 C40 1.400(6)
C39 H39 0.95
C40 C42 1.518(5)
C41 H41C 0.98
C41 H41B 0.98
C41 H41A 0.98
C42 H42C 0.98
C42 H42B 0.98
C42 H42A 0.98
C43 C48 1.396(6)
C43 C44 1.397(6)
C44 C45 1.399(6)
C44 C49 1.497(6)
C45 C46 1.374(7)
C45 H45 0.95
C46 C47 1.404(7)
C46 C50 1.507(6)
C47 C48 1.397(6)
C47 H47 0.95
C48 C51 1.509(7)
C49 H49C 0.98
C49 H49B 0.98
C49 H49A 0.98
C50 H50C 0.98
C50 H50B 0.98
C50 H50A 0.98
C51 H51C 0.98
C51 H51B 0.98
C51 H51A 0.98
C52 C53 1.394(6)
C52 C57 1.396(6)
C53 C54 1.395(6)
C53 C58 1.502(6)
C54 C55 1.393(7)
C54 H54 0.95
C55 C56 1.381(7)
C55 C59 1.518(6)
C56 C57 1.393(6)
C56 H56 0.95
C57 C60 1.510(7)
C58 H58C 0.98
C58 H58B 0.98
C58 H58A 0.98
C59 H59C 0.98
C59 H59B 0.98
C59 H59A 0.98
C60 H60C 0.98
C60 H60B 0.98
C60 H60A 0.98
C61 C62 1.409(5)
C61 C66 1.412(6)
C62 C63 1.394(5)
C62 C67 1.509(6)
C63 C64 1.389(6)
C63 H63 0.95
C64 C65 1.371(7)
C64 H64 0.95
C65 C66 1.395(6)
C65 H65 0.95
C66 C70 1.522(6)
C67 C69 1.515(5)
C67 C68 1.535(5)
C67 H67 1
C68 H68C 0.98
C68 H68B 0.98
C68 H68A 0.98
C69 H69C 0.98
C69 H69B 0.98
C69 H69A 0.98
C70 C71 1.517(8)
C70 C72 1.520(9)
C70 H70 1
C71 H71C 0.98
C71 H71B 0.98
C71 H71A 0.98
C72 H72C 0.98
C72 H72B 0.98
C72 H72A 0.98
C73 H73C 0.98
C73 H73B 0.98
C73 H73A 0.98
C74 H74C 0.98
C74 H74B 0.98
C74 H74A 0.98
C75 H75C 0.98
C75 H75B 0.98
C75 H75A 0.98
C76 H76C 0.98
C76 H76B 0.98
C76 H76A 0.98
C77 C78 1.403(6)
C77 C82 1.407(5)
C78 C79 1.391(6)
C78 C83 1.516(6)
C79 C80 1.386(8)
C79 H79 0.95
C80 C81 1.370(8)
C80 H80 0.95
C81 C82 1.397(6)
C81 H81 0.95
C82 C86 1.504(6)
C83 C85 1.524(6)
C83 C84 1.541(6)
C83 H83 1
C84 H84C 0.98
C84 H84B 0.98
C84 H84A 0.98
C85 H85C 0.98
C85 H85B 0.98
C85 H85A 0.98
C86 C87 1.517(7)
C86 C88 1.532(8)
C86 H86 1
C87 H87C 0.98
C87 H87B 0.98
C87 H87A 0.98
C88 H88C 0.98
C88 H88B 0.98
C88 H88A 0.98
C98 C99 1.398(6)
C98 C101 1.513(5)
C99 C100 1.400(5)
C99 H99 0.95
C100 C102 1.515(5)
C101 H10C 0.98
C101 H10B 0.98
C101 H10A 0.98
C102 H10F 0.98
C102 H10E 0.98
C102 H10D 0.98
C103 C108 1.394(6)
C103 C104 1.400(5)
C104 C105 1.389(6)
C104 C109 1.509(6)
C105 C106 1.386(7)
C105 H105 0.95
C106 C107 1.374(6)
C106 C110 1.510(6)
C107 C108 1.391(6)
C107 H107 0.95
C108 C111 1.504(5)
C109 H10I 0.98
C109 H10H 0.98
C109 H10G 0.98
C110 H11F 0.98
C110 H11E 0.98
C110 H11D 0.98
C111 H11I 0.98
C111 H11H 0.98
C111 H11G 0.98
C112 C113 1.391(5)
C112 C117 1.399(5)
C113 C114 1.387(6)
C113 C118 1.498(5)
C114 C115 1.378(7)
C114 H114 0.95
C115 C116 1.383(6)
C115 C119 1.524(6)
C116 C117 1.393(6)
C116 H116 0.95
C117 C120 1.499(5)
C118 H11L 0.98
C118 H11K 0.98
C118 H11J 0.98
C119 H11O 0.98
C119 H11N 0.98
C119 H11M 0.98
C120 H12F 0.98
C120 H12E 0.98
C120 H12D 0.98
C89 C90 1.39
C89 C94 1.39
C90 C91 1.39
C90 C95 1.501(9)
C91 C92 1.39
C91 H91 0.95
C92 C93 1.39
C92 C96 1.540(7)
C93 C94 1.39
C93 H93 0.95
C94 C97 1.498(8)
C95 H95A 0.98
C95 H95B 0.98
C95 H95C 0.98
C95 H95D 0.98
C95 H95E 0.98
C95 H95F 0.98
C96 H96A 0.98
C96 H96B 0.98
C96 H96C 0.98
C96 H96D 0.98
C96 H96E 0.98
C96 H96F 0.98
C97 H97A 0.98
C97 H97B 0.98
C97 H97C 0.98
C97 H97D 0.98
C97 H97E 0.98
C97 H97F 0.98
C89A C90A 1.39
C89A C94A 1.39
C90A C91A 1.39
C90A C95A 1.42(3)
C91A C92A 1.39
C91A H91A 0.95
C92A C93A 1.39
C92A C96A 1.58(4)
C93A C94A 1.39
C93A H93A 0.95
C94A C97A 1.49(2)
C95A H95G 0.98
C95A H95H 0.98
C95A H95I 0.98
C95A H95J 0.98
C95A H95K 0.98
C95A H95L 0.98
C96A H96G 0.98
C96A H96H 0.98
C96A H96I 0.98
C96A H96J 0.98
C96A H96K 0.98
C96A H96L 0.98
C97A H97G 0.98
C97A H97H 0.98
C97A H97I 0.98
C97A H97J 0.98
C97A H97K 0.98
C97A H97L 0.98
